data_2214237
loop_
_publ_author_name
'Ma, Rui'
'Song, Zhong-Ying'
'Liu, Yan'
'Bai, Yi-Qiong'
'Bao, Feng'

_publ_section_title 2-Dipentylamino-4-(4-methoxybenzylidene)-1-phenyl-1<i>H</i>-imidazol-5(4<i>H</i>)-one
_journal_coeditor_code HB2457
_journal_issue 7
_journal_name_full 'Acta Crystallographica Section E'
_journal_page_first o3336
_journal_page_last o3336
_journal_paper_doi 10.1107/S1600536807030668
_journal_volume 63
_journal_year 2007
_chemical_formula_iupac 'C27 H35 N3 O2'
_chemical_formula_moiety 'C27 H35 N3 O2'
_chemical_formula_sum 'C27 H35 N3 O2'
_chemical_formula_weight 433.58
_chemical_name_systematic
;
2-Dipentylamino-4-(4-methoxybenzylidene)-1-phenyl-1H-imidazol-5(4H)-one
;
_space_group_IT_number 2
_symmetry_cell_setting triclinic
_symmetry_space_group_name_Hall '-P 1'
_symmetry_space_group_name_H-M 'P -1'
_atom_sites_solution_hydrogens geom
_atom_sites_solution_primary direct
_atom_sites_solution_secondary difmap
_audit_creation_method SHELXL-97
_cell_angle_alpha 90.080(2)
_cell_angle_beta 94.746(2)
_cell_angle_gamma 102.044(2)
_cell_formula_units_Z 2
_cell_length_a 9.4091(8)
_cell_length_b 11.4405(9)
_cell_length_c 11.9354(10)
_cell_measurement_reflns_used 1232
_cell_measurement_temperature 292(2)
_cell_measurement_theta_max 19.08
_cell_measurement_theta_min 2.56
_cell_volume 1251.96(18)
_computing_cell_refinement 'SAINT (Bruker, 2001)'
_computing_data_collection 'SMART (Bruker, 2001)'
_computing_data_reduction SAINT
_computing_molecular_graphics 'SHELXTL (Bruker, 2001)'
_computing_publication_material SHELXTL
_computing_structure_refinement 'SHELXL97 (Sheldrick, 1997)'
_computing_structure_solution 'SHELXS97 (Sheldrick, 1997)'
_diffrn_ambient_temperature 292(2)
_diffrn_measured_fraction_theta_full 0.988
_diffrn_measured_fraction_theta_max 0.988
_diffrn_measurement_device_type 'Bruker SMART CCD'
_diffrn_measurement_method \w
_diffrn_radiation_monochromator graphite
_diffrn_radiation_source 'fine-focus sealed tube'
_diffrn_radiation_type MoK\a
_diffrn_radiation_wavelength 0.71073
_diffrn_reflns_av_R_equivalents 0.0847
_diffrn_reflns_av_sigmaI/netI 0.1116
_diffrn_reflns_limit_h_max 11
_diffrn_reflns_limit_h_min -11
_diffrn_reflns_limit_k_max 14
_diffrn_reflns_limit_k_min -14
_diffrn_reflns_limit_l_max 14
_diffrn_reflns_limit_l_min -14
_diffrn_reflns_number 10980
_diffrn_reflns_theta_full 26.00
_diffrn_reflns_theta_max 26.00
_diffrn_reflns_theta_min 1.71
_exptl_absorpt_coefficient_mu 0.073
_exptl_absorpt_correction_type none
_exptl_crystal_colour yellow
_exptl_crystal_density_diffrn 1.150
_exptl_crystal_density_method 'not measured'
_exptl_crystal_description block
_exptl_crystal_F_000 468
_exptl_crystal_size_max 0.20
_exptl_crystal_size_mid 0.10
_exptl_crystal_size_min 0.10
_refine_diff_density_max 0.194
_refine_diff_density_min -0.161
_refine_ls_extinction_method none
_refine_ls_goodness_of_fit_ref 0.817
_refine_ls_hydrogen_treatment constr
_refine_ls_matrix_type full
_refine_ls_number_parameters 339
_refine_ls_number_reflns 4871
_refine_ls_number_restraints 83
_refine_ls_restrained_S_all 0.845
_refine_ls_R_factor_all 0.1725
_refine_ls_R_factor_gt 0.0633
_refine_ls_shift/su_max 0.001
_refine_ls_shift/su_mean 0.000
_refine_ls_structure_factor_coef Fsqd
_refine_ls_weighting_details 'calc w=1/[\s^2^(Fo^2^)+(0.0792P)^2^] where P=(Fo^2^+2Fc^2^)/3'
_refine_ls_weighting_scheme calc
_refine_ls_wR_factor_gt 0.1448
_refine_ls_wR_factor_ref 0.1829
_reflns_number_gt 1734
_reflns_number_total 4871
_reflns_threshold_expression I>2sigma(I)
_cod_data_source_file hb2457.cif
_cod_data_source_block I
_cod_depositor_comments
;
The following automatic conversions were performed:
'_symmetry_cell_setting' value 'Triclinic' changed to 'triclinic'
according to '/home/saulius/struct/CIF-dictionaries/cif_core.dic'
dictionary named 'cif_core.dic' version 2.4.1 from 2010-06-29.

Automatic conversion script
Id: cif_fix_enum 1527 2010-12-29 10:47:43Z saulius 

The following automatic conversions were performed:

'_symmetry_cell_setting' value 'Triclinic' changed to 'triclinic'
according to /home/saulius/struct/CIF-dictionaries/cif_core.dic
dictionary named 'cif_core.dic' version 2.4.1 from 2010-06-29.

Automatic conversion script
Id: cif_fix_values 1715 2011-07-08 13:25:40Z adriana 
;
_cod_database_code 2214237
_cod_database_fobs_code 2214237

loop_
_symmetry_equiv_pos_as_xyz
'x, y, z'
'-x, -y, -z'

loop_
_atom_site_type_symbol
_atom_site_label
_atom_site_fract_x
_atom_site_fract_y
_atom_site_fract_z
_atom_site_U_iso_or_equiv
_atom_site_adp_type
_atom_site_calc_flag
_atom_site_refinement_flags
_atom_site_occupancy
_atom_site_disorder_assembly
_atom_site_disorder_group
C C1 0.3373(4) -0.0641(3) 0.0797(3) 0.1419(15) Uani d . 1 . .
H H1A 0.4238 -0.0957 0.0775 0.213 Uiso calc R 1 . .
H H1B 0.2829 -0.0752 0.0075 0.213 Uiso calc R 1 . .
H H1C 0.2784 -0.1050 0.1354 0.213 Uiso calc R 1 . .
C C2 0.4595(4) 0.0944(3) 0.2069(3) 0.0871(9) Uani d . 1 . .
C C3 0.5044(4) 0.0181(3) 0.2825(3) 0.0984(10) Uani d . 1 . .
H H3 0.4800 -0.0639 0.2682 0.118 Uiso calc R 1 . .
C C4 0.4948(3) 0.2159(3) 0.2300(3) 0.0904(9) Uani d . 1 . .
H H4 0.4625 0.2683 0.1792 0.108 Uiso calc R 1 . .
C C5 0.5858(4) 0.0625(3) 0.3799(3) 0.0947(10) Uani d . 1 . .
H H5 0.6155 0.0090 0.4308 0.114 Uiso calc R 1 . .
C C6 0.5773(3) 0.2601(2) 0.3273(3) 0.0832(9) Uani d . 1 . .
H H6 0.6012 0.3422 0.3410 0.100 Uiso calc R 1 . .
C C7 0.6254(3) 0.1840(2) 0.4055(2) 0.0731(8) Uani d . 1 . .
C C8 0.7086(3) 0.2258(3) 0.5116(2) 0.0807(8) Uani d . 1 . .
H H8 0.7259 0.1663 0.5607 0.097 Uiso calc R 1 . .
C C9 0.7640(3) 0.3391(3) 0.5486(2) 0.0752(8) Uani d . 1 . .
C C10 0.8344(3) 0.3676(3) 0.6628(3) 0.0859(9) Uani d . 1 . .
C C11 0.8180(3) 0.5311(3) 0.5639(2) 0.0794(8) Uani d . 1 A .
C C12 0.9303(4) 0.5560(2) 0.7692(2) 0.0768(8) Uani d . 1 . .
C C13 0.8467(4) 0.5797(3) 0.8493(3) 0.1260(14) Uani d . 1 . .
H H13 0.7455 0.5582 0.8379 0.151 Uiso calc R 1 . .
C C14 0.9134(6) 0.6367(4) 0.9495(3) 0.1468(18) Uani d . 1 . .
H H14 0.8568 0.6538 1.0052 0.176 Uiso calc R 1 . .
C C15 1.0587(7) 0.6665(3) 0.9650(3) 0.1258(15) Uani d . 1 . .
H H15 1.1035 0.7024 1.0325 0.151 Uiso calc R 1 . .
C C16 1.1403(5) 0.6449(3) 0.8832(4) 0.1293(14) Uani d . 1 . .
H H16 1.2412 0.6694 0.8933 0.155 Uiso calc R 1 . .
C C17 1.0779(4) 0.5880(3) 0.7863(3) 0.1041(11) Uani d . 1 . .
H H17 1.1359 0.5708 0.7317 0.125 Uiso calc R 1 . .
C C18' 0.8293(7) 0.7435(5) 0.6198(5) 0.087(2) Uani d PDU 0.48 A 2
H H18C 0.8159 0.7106 0.6939 0.104 Uiso calc PR 0.48 A 2
H H18D 0.7496 0.7828 0.5982 0.104 Uiso calc PR 0.48 A 2
C C19' 0.9726(10) 0.8314(6) 0.6210(8) 0.125(3) Uani d PDU 0.48 A 2
H H19C 1.0468 0.7937 0.6578 0.150 Uiso calc PR 0.48 A 2
H H19D 0.9954 0.8440 0.5436 0.150 Uiso calc PR 0.48 A 2
C C20' 0.9882(14) 0.9510(7) 0.6752(8) 0.138(4) Uani d PDU 0.48 A 2
H H20C 1.0740 1.0027 0.6492 0.165 Uiso calc PR 0.48 A 2
H H20D 0.9047 0.9834 0.6476 0.165 Uiso calc PR 0.48 A 2
C C21' 1.0005(15) 0.9595(9) 0.7999(6) 0.179(6) Uani d PD 0.48 A 2
H H21C 1.0571 0.9026 0.8288 0.215 Uiso calc PR 0.48 A 2
H H21D 0.9035 0.9350 0.8251 0.215 Uiso calc PR 0.48 A 2
C C22' 1.0690(16) 1.0806(11) 0.8523(10) 0.127(5) Uani d PDU 0.48 A 2
H H22D 1.0833 1.0734 0.9324 0.191 Uiso calc PR 0.48 A 2
H H22E 1.0059 1.1352 0.8350 0.191 Uiso calc PR 0.48 A 2
H H22F 1.1614 1.1100 0.8228 0.191 Uiso calc PR 0.48 A 2
C C18 0.9372(8) 0.7502(5) 0.5874(6) 0.098(2) Uani d PDU 0.52 A 1
H H18A 0.9942 0.7232 0.6497 0.118 Uiso calc PR 0.52 A 1
H H18B 1.0036 0.7828 0.5318 0.118 Uiso calc PR 0.52 A 1
C C19 0.8732(10) 0.8431(6) 0.6270(8) 0.123(3) Uani d PDU 0.52 A 1
H H19A 0.8397 0.8795 0.5592 0.148 Uiso calc PR 0.52 A 1
H H19B 0.7857 0.8015 0.6590 0.148 Uiso calc PR 0.52 A 1
C C20 0.9297(13) 0.9400(13) 0.7014(16) 0.240(10) Uani d PDU 0.52 A 1
H H20A 0.9033 1.0073 0.6617 0.288 Uiso calc PR 0.52 A 1
H H20B 0.8665 0.9254 0.7623 0.288 Uiso calc PR 0.52 A 1
C C21 1.0651(13) 0.9887(14) 0.7559(12) 0.208(6) Uani d PDU 0.52 A 1
H H21A 1.1263 1.0165 0.6957 0.249 Uiso calc PR 0.52 A 1
H H21B 1.0999 0.9205 0.7870 0.249 Uiso calc PR 0.52 A 1
C C22 1.108(2) 1.0790(17) 0.8408(15) 0.242(10) Uani d PDU 0.52 A 1
H H22A 1.1578 1.1512 0.8086 0.363 Uiso calc PR 0.52 A 1
H H22B 1.1710 1.0534 0.8985 0.363 Uiso calc PR 0.52 A 1
H H22C 1.0224 1.0937 0.8729 0.363 Uiso calc PR 0.52 A 1
C C23 0.7827(4) 0.6700(3) 0.4173(3) 0.1040(11) Uani d . 1 A .
H H23A 0.8301 0.7500 0.3974 0.125 Uiso calc R 1 . .
H H23B 0.8116 0.6138 0.3674 0.125 Uiso calc R 1 . .
C C24 0.6236(4) 0.6580(3) 0.4021(3) 0.1162(12) Uani d . 1 . .
H H24A 0.5943 0.7109 0.4553 0.139 Uiso calc R 1 . .
H H24B 0.5764 0.5767 0.4180 0.139 Uiso calc R 1 . .
C C25 0.5719(4) 0.6892(4) 0.2796(3) 0.1317(13) Uani d . 1 . .
H H25A 0.4689 0.6902 0.2780 0.158 Uiso calc R 1 . .
H H25B 0.6225 0.7701 0.2653 0.158 Uiso calc R 1 . .
C C26 0.5905(5) 0.6148(4) 0.1874(4) 0.1422(14) Uani d . 1 . .
H H26A 0.5425 0.5329 0.2005 0.171 Uiso calc R 1 . .
H H26B 0.6937 0.6168 0.1839 0.171 Uiso calc R 1 . .
C C27 0.5287(5) 0.6542(4) 0.0760(3) 0.1611(17) Uani d . 1 . .
H H27A 0.4270 0.6538 0.0796 0.242 Uiso calc R 1 . .
H H27B 0.5400 0.6004 0.0173 0.242 Uiso calc R 1 . .
H H27C 0.5798 0.7335 0.0606 0.242 Uiso calc R 1 . .
N N1 0.7605(3) 0.4446(2) 0.49258(18) 0.0801(7) Uani d . 1 . .
N N2 0.8658(3) 0.4919(2) 0.66852(19) 0.0875(7) Uani d . 1 . .
N N3 0.8318(3) 0.6467(2) 0.5371(2) 0.0950(8) Uani d D 1 . .
O O1 0.3769(3) 0.06040(19) 0.10780(19) 0.1136(8) Uani d . 1 . .
O O2 0.8609(3) 0.30362(19) 0.73927(19) 0.1186(8) Uani d . 1 . .

loop_
_atom_site_aniso_label
_atom_site_aniso_U_11
_atom_site_aniso_U_22
_atom_site_aniso_U_33
_atom_site_aniso_U_12
_atom_site_aniso_U_13
_atom_site_aniso_U_23
C1 0.166(4) 0.101(3) 0.138(3) -0.005(3) -0.017(3) -0.050(2)
C2 0.091(2) 0.080(2) 0.087(2) 0.0093(19) 0.0058(19) -0.0139(19)
C3 0.111(3) 0.070(2) 0.110(3) 0.0121(19) 0.002(2) -0.021(2)
C4 0.107(3) 0.081(2) 0.079(2) 0.0159(18) -0.0001(19) -0.0028(16)
C5 0.111(3) 0.069(2) 0.105(3) 0.0264(18) 0.000(2) -0.0029(17)
C6 0.101(2) 0.0652(18) 0.079(2) 0.0088(17) 0.0034(18) -0.0037(16)
C7 0.078(2) 0.0677(18) 0.074(2) 0.0152(16) 0.0118(16) -0.0046(15)
C8 0.095(2) 0.076(2) 0.0747(19) 0.0267(17) 0.0086(17) 0.0047(15)
C9 0.085(2) 0.074(2) 0.0669(18) 0.0194(16) 0.0024(16) -0.0043(15)
C10 0.103(2) 0.080(2) 0.073(2) 0.0230(19) -0.0073(18) -0.0016(17)
C11 0.102(2) 0.070(2) 0.0651(19) 0.0179(17) -0.0036(17) -0.0034(16)
C12 0.080(2) 0.083(2) 0.0642(19) 0.0133(18) -0.0056(17) -0.0074(15)
C13 0.098(3) 0.143(3) 0.128(3) -0.005(2) 0.032(3) -0.053(3)
C14 0.182(5) 0.133(3) 0.109(3) -0.027(3) 0.066(3) -0.044(3)
C15 0.174(5) 0.110(3) 0.071(3) -0.011(3) -0.018(3) -0.005(2)
C16 0.115(3) 0.141(3) 0.123(4) 0.021(3) -0.028(3) -0.028(3)
C17 0.091(3) 0.113(3) 0.104(3) 0.016(2) -0.002(2) -0.030(2)
C18' 0.096(5) 0.085(5) 0.083(4) 0.027(4) 0.006(4) -0.003(4)
C19' 0.132(7) 0.102(6) 0.139(7) 0.024(6) 0.000(6) -0.019(5)
C20' 0.140(7) 0.104(6) 0.147(7) -0.014(5) -0.015(6) -0.067(5)
C21' 0.149(10) 0.233(14) 0.144(11) 0.007(10) 0.032(9) 0.084(11)
C22' 0.146(9) 0.113(8) 0.106(7) 0.003(7) -0.023(6) -0.074(7)
C18 0.118(6) 0.084(4) 0.085(4) 0.005(4) 0.006(4) -0.008(4)
C19 0.149(7) 0.081(5) 0.133(6) 0.008(5) 0.021(5) -0.049(4)
C20 0.209(12) 0.205(13) 0.206(13) 0.041(8) 0.050(9) -0.004(9)
C21 0.229(10) 0.221(10) 0.167(9) 0.020(8) 0.049(8) -0.038(8)
C22 0.228(16) 0.228(15) 0.253(16) -0.017(11) 0.079(12) 0.059(12)
C23 0.129(3) 0.075(2) 0.106(3) 0.016(2) 0.016(2) 0.0037(17)
C24 0.108(3) 0.117(3) 0.128(3) 0.035(2) 0.008(3) 0.005(2)
C25 0.130(3) 0.153(4) 0.119(3) 0.050(3) -0.003(3) 0.021(3)
C26 0.168(4) 0.136(3) 0.123(3) 0.041(3) -0.012(3) -0.014(3)
C27 0.207(5) 0.170(4) 0.098(3) 0.040(3) -0.040(3) 0.008(3)
N1 0.1053(19) 0.0673(15) 0.0648(14) 0.0161(13) -0.0039(13) -0.0020(13)
N2 0.113(2) 0.0755(17) 0.0702(16) 0.0211(14) -0.0194(14) -0.0090(13)
N3 0.136(2) 0.0739(18) 0.0695(17) 0.0192(16) -0.0171(15) -0.0067(13)
O1 0.1251(19) 0.1029(17) 0.1018(17) 0.0084(14) -0.0134(14) -0.0250(13)
O2 0.169(2) 0.0942(16) 0.0889(16) 0.0336(15) -0.0292(15) 0.0069(13)

loop_
_atom_type_symbol
_atom_type_description
_atom_type_scat_dispersion_real
_atom_type_scat_dispersion_imag
_atom_type_scat_source
C C 0.0033 0.0016 'International Tables Vol C Tables 4.2.6.8 and 6.1.1.4'
H H 0.0000 0.0000 'International Tables Vol C Tables 4.2.6.8 and 6.1.1.4'
N N 0.0061 0.0033 'International Tables Vol C Tables 4.2.6.8 and 6.1.1.4'
O O 0.0106 0.0060 'International Tables Vol C Tables 4.2.6.8 and 6.1.1.4'

loop_
_geom_angle_atom_site_label_1
_geom_angle_atom_site_label_2
_geom_angle_atom_site_label_3
_geom_angle
O1 C1 H1A 109.5
O1 C1 H1B 109.5
H1A C1 H1B 109.5
O1 C1 H1C 109.5
H1A C1 H1C 109.5
H1B C1 H1C 109.5
C3 C2 O1 124.9(3)
C3 C2 C4 119.4(3)
O1 C2 C4 115.7(3)
C2 C3 C5 119.8(3)
C2 C3 H3 120.1
C5 C3 H3 120.1
C6 C4 C2 120.6(3)
C6 C4 H4 119.7
C2 C4 H4 119.7
C3 C5 C7 122.6(3)
C3 C5 H5 118.7
C7 C5 H5 118.7
C4 C6 C7 121.1(3)
C4 C6 H6 119.5
C7 C6 H6 119.5
C6 C7 C5 116.5(3)
C6 C7 C8 123.3(3)
C5 C7 C8 120.2(3)
C9 C8 C7 128.9(3)
C9 C8 H8 115.5
C7 C8 H8 115.5
C8 C9 N1 128.3(3)
C8 C9 C10 122.5(3)
N1 C9 C10 109.1(2)
O2 C10 N2 124.6(3)
O2 C10 C9 131.3(3)
N2 C10 C9 104.0(3)
N1 C11 N3 122.3(3)
N1 C11 N2 113.7(2)
N3 C11 N2 124.0(3)
C13 C12 C17 120.0(3)
C13 C12 N2 120.7(3)
C17 C12 N2 119.2(3)
C12 C13 C14 119.4(4)
C12 C13 H13 120.3
C14 C13 H13 120.3
C15 C14 C13 119.7(4)
C15 C14 H14 120.1
C13 C14 H14 120.1
C14 C15 C16 120.1(4)
C14 C15 H15 120.0
C16 C15 H15 120.0
C15 C16 C17 121.0(4)
C15 C16 H16 119.5
C17 C16 H16 119.5
C16 C17 C12 119.7(3)
C16 C17 H17 120.1
C12 C17 H17 120.1
N3 C18' C19' 107.7(6)
N3 C18' H18C 110.2
C19' C18' H18C 110.2
N3 C18' H18D 110.2
C19' C18' H18D 110.2
H18C C18' H18D 108.5
C20' C19' C18' 119.3(8)
C20' C19' H19C 107.5
C18' C19' H19C 107.5
C20' C19' H19D 107.5
C18' C19' H19D 107.5
H19C C19' H19D 107.0
C21' C20' C19' 118.4(8)
C21' C20' H20C 107.7
C19' C20' H20C 107.7
C21' C20' H20D 107.7
C19' C20' H20D 107.7
H20C C20' H20D 107.1
C20' C21' C22' 116.6(9)
C20' C21' H21C 108.1
C22' C21' H21C 108.1
C20' C21' H21D 108.1
C22' C21' H21D 108.1
H21C C21' H21D 107.3
C21' C22' H22D 109.5
C21' C22' H22E 109.5
H22D C22' H22E 109.5
C21' C22' H22F 109.5
H22D C22' H22F 109.5
H22E C22' H22F 109.5
C19 C18 N3 114.4(6)
C19 C18 H18A 108.7
N3 C18 H18A 108.7
C19 C18 H18B 108.7
N3 C18 H18B 108.7
H18A C18 H18B 107.6
C20 C19 C18 131.3(7)
C20 C19 H19A 104.4
C18 C19 H19A 104.4
C20 C19 H19B 104.4
C18 C19 H19B 104.4
H19A C19 H19B 105.6
C21 C20 C19 135.7(9)
C21 C20 H20A 103.3
C19 C20 H20A 103.3
C21 C20 H20B 103.3
C19 C20 H20B 103.3
H20A C20 H20B 105.2
C20 C21 C22 131.1(12)
C20 C21 H21A 104.5
C22 C21 H21A 104.5
C20 C21 H21B 104.5
C22 C21 H21B 104.5
H21A C21 H21B 105.6
C24 C23 N3 111.1(3)
C24 C23 H23A 109.4
N3 C23 H23A 109.4
C24 C23 H23B 109.4
N3 C23 H23B 109.4
H23A C23 H23B 108.0
C23 C24 C25 111.7(3)
C23 C24 H24A 109.3
C25 C24 H24A 109.3
C23 C24 H24B 109.3
C25 C24 H24B 109.3
H24A C24 H24B 107.9
C26 C25 C24 119.1(3)
C26 C25 H25A 107.5
C24 C25 H25A 107.5
C26 C25 H25B 107.5
C24 C25 H25B 107.5
H25A C25 H25B 107.0
C25 C26 C27 112.2(4)
C25 C26 H26A 109.2
C27 C26 H26A 109.2
C25 C26 H26B 109.2
C27 C26 H26B 109.2
H26A C26 H26B 107.9
C26 C27 H27A 109.5
C26 C27 H27B 109.5
H27A C27 H27B 109.5
C26 C27 H27C 109.5
H27A C27 H27C 109.5
H27B C27 H27C 109.5
C11 N1 C9 106.4(2)
C10 N2 C11 106.7(2)
C10 N2 C12 121.7(2)
C11 N2 C12 131.5(2)
C11 N3 C18 128.1(4)
C11 N3 C18' 123.8(3)
C18 N3 C18' 43.8(3)
C11 N3 C23 115.7(2)
C18 N3 C23 111.2(3)
C18' N3 C23 115.3(3)
C2 O1 C1 118.0(3)

loop_
_geom_bond_atom_site_label_1
_geom_bond_atom_site_label_2
_geom_bond_distance
C1 O1 1.427(3)
C1 H1A 0.9600
C1 H1B 0.9600
C1 H1C 0.9600
C2 C3 1.359(4)
C2 O1 1.370(3)
C2 C4 1.382(4)
C3 C5 1.373(4)
C3 H3 0.9300
C4 C6 1.376(4)
C4 H4 0.9300
C5 C7 1.389(4)
C5 H5 0.9300
C6 C7 1.389(4)
C6 H6 0.9300
C7 C8 1.457(4)
C8 C9 1.351(3)
C8 H8 0.9300
C9 N1 1.385(3)
C9 C10 1.470(4)
C10 O2 1.213(3)
C10 N2 1.392(3)
C11 N1 1.302(3)
C11 N3 1.343(3)
C11 N2 1.398(3)
C12 C13 1.348(4)
C12 C17 1.359(4)
C12 N2 1.429(3)
C13 C14 1.398(5)
C13 H13 0.9300
C14 C15 1.336(5)
C14 H14 0.9300
C15 C16 1.344(5)
C15 H15 0.9300
C16 C17 1.353(4)
C16 H16 0.9300
C17 H17 0.9300
C18' N3 1.488(6)
C18' C19' 1.503(7)
C18' H18C 0.9700
C18' H18D 0.9700
C19' C20' 1.487(7)
C19' H19C 0.9700
C19' H19D 0.9700
C20' C21' 1.485(8)
C20' H20C 0.9700
C20' H20D 0.9700
C21' C22' 1.511(8)
C21' H21C 0.9700
C21' H21D 0.9700
C22' H22D 0.9600
C22' H22E 0.9600
C22' H22F 0.9600
C18 C19 1.424(7)
C18 N3 1.469(6)
C18 H18A 0.9700
C18 H18B 0.9700
C19 C20 1.404(6)
C19 H19A 0.9700
C19 H19B 0.9700
C20 C21 1.387(8)
C20 H20A 0.9700
C20 H20B 0.9700
C21 C22 1.419(8)
C21 H21A 0.9700
C21 H21B 0.9700
C22 H22A 0.9600
C22 H22B 0.9600
C22 H22C 0.9600
C23 C24 1.471(4)
C23 N3 1.508(4)
C23 H23A 0.9700
C23 H23B 0.9700
C24 C25 1.569(5)
C24 H24A 0.9700
C24 H24B 0.9700
C25 C26 1.434(5)
C25 H25A 0.9700
C25 H25B 0.9700
C26 C27 1.515(5)
C26 H26A 0.9700
C26 H26B 0.9700
C27 H27A 0.9600
C27 H27B 0.9600
C27 H27C 0.9600

loop_
_geom_hbond_atom_site_label_D
_geom_hbond_atom_site_label_H
_geom_hbond_atom_site_label_A
_geom_hbond_distance_DH
_geom_hbond_distance_HA
_geom_hbond_distance_DA
_geom_hbond_angle_DHA
C6 H6 N1 0.93 2.39 3.037(4) 127

loop_
_geom_torsion_atom_site_label_1
_geom_torsion_atom_site_label_2
_geom_torsion_atom_site_label_3
_geom_torsion_atom_site_label_4
_geom_torsion
O1 C2 C3 C5 -179.3(3)
C4 C2 C3 C5 -0.9(5)
C3 C2 C4 C6 1.4(5)
O1 C2 C4 C6 179.9(3)
C2 C3 C5 C7 -0.1(5)
C2 C4 C6 C7 -0.9(4)
C4 C6 C7 C5 -0.1(4)
C4 C6 C7 C8 -177.8(3)
C3 C5 C7 C6 0.6(4)
C3 C5 C7 C8 178.3(3)
C6 C7 C8 C9 -6.6(5)
C5 C7 C8 C9 175.8(3)
C7 C8 C9 N1 -2.8(5)
C7 C8 C9 C10 174.1(3)
C8 C9 C10 O2 3.0(5)
N1 C9 C10 O2 -179.5(3)
C8 C9 C10 N2 -176.0(2)
N1 C9 C10 N2 1.5(3)
C17 C12 C13 C14 -0.2(5)
N2 C12 C13 C14 176.5(3)
C12 C13 C14 C15 -0.3(6)
C13 C14 C15 C16 1.9(7)
C14 C15 C16 C17 -3.1(7)
C15 C16 C17 C12 2.5(6)
C13 C12 C17 C16 -0.9(5)
N2 C12 C17 C16 -177.6(3)
N3 C18' C19' C20' 165.8(7)
C18' C19' C20' C21' 74.3(14)
C19' C20' C21' C22' 158.6(11)
N3 C18 C19 C20 162.9(15)
C18 C19 C20 C21 7(4)
C19 C20 C21 C22 -171.2(18)
N3 C23 C24 C25 176.7(3)
C23 C24 C25 C26 65.0(5)
C24 C25 C26 C27 177.4(4)
N3 C11 N1 C9 -179.9(3)
N2 C11 N1 C9 1.3(3)
C8 C9 N1 C11 175.6(3)
C10 C9 N1 C11 -1.7(3)
O2 C10 N2 C11 -179.8(3)
C9 C10 N2 C11 -0.7(3)
O2 C10 N2 C12 -1.7(5)
C9 C10 N2 C12 177.3(3)
N1 C11 N2 C10 -0.3(3)
N3 C11 N2 C10 -179.1(3)
N1 C11 N2 C12 -178.1(3)
N3 C11 N2 C12 3.1(5)
C13 C12 N2 C10 -86.3(4)
C17 C12 N2 C10 90.5(4)
C13 C12 N2 C11 91.3(4)
C17 C12 N2 C11 -92.0(4)
N1 C11 N3 C18 -155.0(4)
N2 C11 N3 C18 23.7(6)
N1 C11 N3 C18' 150.4(4)
N2 C11 N3 C18' -30.9(5)
N1 C11 N3 C23 -2.8(4)
N2 C11 N3 C23 175.9(3)
C19 C18 N3 C11 -125.9(6)
C19 C18 N3 C18' -24.2(6)
C19 C18 N3 C23 80.8(7)
C19' C18' N3 C11 119.8(6)
C19' C18' N3 C18 7.8(6)
C19' C18' N3 C23 -87.0(6)
C24 C23 N3 C11 81.5(3)
C24 C23 N3 C18 -121.7(4)
C24 C23 N3 C18' -73.9(4)
C3 C2 O1 C1 -1.5(5)
C4 C2 O1 C1 180.0(3)
